data_1537048
loop_
_publ_author_name
'Fleming, J.E.'
'Lynton, H.'

_publ_section_title
;
 Crystal structure of uranyl nitrate hexahydrate
;
_journal_name_full 'Chemistry and Industry (London)'
_journal_page_first 1416
_journal_page_last 1417
_journal_volume 1960
_journal_year 1960
_chemical_formula_sum 'H12 N2 O14 U'
_chemical_name_systematic '(U O2) (N O3)2 (H2 O)6'
_space_group_IT_number 36
_symmetry_space_group_name_Hall 'C 2c -2'
_symmetry_space_group_name_H-M 'C m c 21'
_cell_angle_alpha 90
_cell_angle_beta 90
_cell_angle_gamma 90
_cell_formula_units_Z 4
_cell_length_a 13.18
_cell_length_b 8.035
_cell_length_c 11.44
_cell_volume 1211.511
_citation_journal_id_ASTM CHINAG
_cod_data_source_file Fleming_CHINAG_1960_514.cif
_cod_data_source_block H12N2O14U1
_cod_original_formula_sum 'H12 N2 O14 U1'
_cod_database_code 1537048

loop_
_symmetry_equiv_pos_as_xyz
x,y,z
-x,-y,z+1/2
-x,y,z
x,-y,z+1/2
x+1/2,y+1/2,z
-x+1/2,-y+1/2,z+1/2
-x+1/2,y+1/2,z
x+1/2,-y+1/2,z+1/2

loop_
_atom_site_label
_atom_site_type_symbol
_atom_site_fract_x
_atom_site_fract_y
_atom_site_fract_z
_atom_site_occupancy
_atom_site_U_iso_or_equiv
O9 O-2 0.205 0.252 0.425 1 0.0
U1 U+6 0 0.125 0.25 1 0.0
N1 N+5 0 0.473 0.157 1 0.0
O4 O-2 0.082 0.369 0.176 1 0.0
N2 N+5 0 -0.189 0.339 1 0.0
O2 O-2 0 0.179 0.397 1 0.0
O7 O-2 0.183 0.118 0.25 1 0.0
O8 O-2 0.208 0.457 0.075 1 0.0
O1 O-2 0 0.044 0.107 1 0.0
O3 O-2 0 0.622 0.115 1 0.0
O6 O-2 0.091 -0.137 0.323 1 0.0
O5 O-2 0 -0.297 0.38 1 0.0
